data_7235726
loop_
_publ_author_name
'Kunda, Uma Maheswara Rao'
'Yamada, Manabu'
'Kimuro, Takashi'
'Katagiri, Hiroshi'
'Kondo, Yoshihiko'
'Hamada, Fumio'

_publ_section_title
;
 A hetero-alkali metallic (Na, K) three-dimensional supramolecular
 assembly based on p-sulfonatothiacalix[4]arene
;
_journal_issue 38
_journal_name_full 'RSC Advances'
_journal_page_first 30140
_journal_paper_doi 10.1039/C4RA15628E
_journal_volume 5
_journal_year 2015
_chemical_formula_moiety 'C24 H10 O16 S8 K4 Na2, 7(H2 O)'
_chemical_formula_sum 'C24 H24 K4 Na2 O23 S8'
_chemical_formula_weight 1139.29
_space_group_crystal_system triclinic
_space_group_IT_number 2
_space_group_name_Hall '-P 1'
_space_group_name_H-M_alt 'P -1'
_atom_sites_solution_hydrogens mixed
_audit_creation_method SHELXL-2014
_audit_update_record
;
2014-09-08 deposited with the CCDC.
2015-03-20 downloaded from the CCDC.
;
_cell_angle_alpha 73.826(5)
_cell_angle_beta 86.706(7)
_cell_angle_gamma 74.532(5)
_cell_formula_units_Z 2
_cell_length_a 12.291(2)
_cell_length_b 12.542(2)
_cell_length_c 14.204(3)
_cell_measurement_reflns_used 6220
_cell_measurement_temperature 93
_cell_measurement_theta_max 30.4
_cell_measurement_theta_min 1.7
_cell_volume 2026.4(6)
_computing_cell_refinement 'CrystalClear-SM Expert 2.0 r15 (Rigaku, 2011)'
_computing_data_collection 'CrystalClear-SM Expert 2.0 r15 (Rigaku, 2011)'
_computing_data_reduction 'CrystalClear-SM Expert 2.0 r15 (Rigaku, 2011)'
_computing_molecular_graphics 'PLATON (Spek, 2009)'
_computing_publication_material 'Yadokari-XG (Wakita, Nemoto et al., 2009)'
_computing_structure_refinement 'SHELXL-2014 (Sheldrick, 2014)'
_computing_structure_solution 'SHELXS-97 (Sheldrick, 2008)'
_diffrn_ambient_temperature 93
_diffrn_detector_area_resol_mean 28.5714
_diffrn_measured_fraction_theta_full 0.994
_diffrn_measured_fraction_theta_max 0.988
_diffrn_measurement_device 'Rigaku Saturn'
_diffrn_measurement_method \w
_diffrn_radiation_detector CCD
_diffrn_radiation_monochromator 'Graphite Monochromator'
_diffrn_radiation_source 'Rotating Anode'
_diffrn_radiation_type 'Mo K\a'
_diffrn_radiation_wavelength 0.71075
_diffrn_reflns_av_R_equivalents 0.0282
_diffrn_reflns_av_unetI/netI 0.0337
_diffrn_reflns_Laue_measured_fraction_full 0.994
_diffrn_reflns_Laue_measured_fraction_max 0.988
_diffrn_reflns_limit_h_max 15
_diffrn_reflns_limit_h_min -15
_diffrn_reflns_limit_k_max 16
_diffrn_reflns_limit_k_min -16
_diffrn_reflns_limit_l_max 18
_diffrn_reflns_limit_l_min -18
_diffrn_reflns_number 26978
_diffrn_reflns_point_group_measured_fraction_full 0.994
_diffrn_reflns_point_group_measured_fraction_max 0.988
_diffrn_reflns_theta_full 25.242
_diffrn_reflns_theta_max 27.477
_diffrn_reflns_theta_min 3.021
_exptl_absorpt_coefficient_mu 0.960
_exptl_absorpt_correction_T_max 1.000
_exptl_absorpt_correction_T_min 0.872
_exptl_absorpt_correction_type multi-scan
_exptl_absorpt_process_details '(REQAB; Jacobson, 1998)'
_exptl_crystal_colour Colorless
_exptl_crystal_density_diffrn 1.867
_exptl_crystal_description Prism
_exptl_crystal_F_000 1156
_exptl_crystal_size_max 0.400
_exptl_crystal_size_mid 0.300
_exptl_crystal_size_min 0.300
_refine_diff_density_max 0.453
_refine_diff_density_min -0.697
_refine_diff_density_rms 0.072
_refine_ls_extinction_method none
_refine_ls_goodness_of_fit_ref 1.071
_refine_ls_hydrogen_treatment mixed
_refine_ls_matrix_type full
_refine_ls_number_parameters 598
_refine_ls_number_reflns 9182
_refine_ls_number_restraints 21
_refine_ls_restrained_S_all 1.074
_refine_ls_R_factor_all 0.0312
_refine_ls_R_factor_gt 0.0262
_refine_ls_shift/su_max 0.001
_refine_ls_shift/su_mean 0.000
_refine_ls_structure_factor_coef Fsqd
_refine_ls_weighting_details 'w=1/[\s^2^(Fo^2^)+(0.0450P)^2^] where P=(Fo^2^+2Fc^2^)/3'
_refine_ls_weighting_scheme calc
_refine_ls_wR_factor_gt 0.0770
_refine_ls_wR_factor_ref 0.0786
_reflns_Friedel_coverage 0.000
_reflns_number_gt 7656
_reflns_number_total 9182
_reflns_threshold_expression 'I > 2\s(I)'
_cod_data_source_file c4ra15628e2.cif
_cod_data_source_block TC4A-SO3KNa
_cod_depositor_comments
;
The following automatic conversions were performed:

data item '_exptl_absorpt_correction_type' value 'Multi-scan' was
changed to 'multi-scan' in accordance with the
/home/saulius/struct/COD-crude-data/automatic-downloads/DataCite-retrospective/RSC/depositions/lib/dictionaries/cif_core.dic
dictionary named 'cif_core.dic' version 2.4.2 last updated on
2011-04-26.

Automatic conversion script
Id: cif_fix_values 6909 2019-04-08 15:41:33Z antanas 
;
_cod_database_code 7235726
_shelx_space_group_comment
;
The symmetry employed for this shelxl refinement is uniquely defined
by the following loop, which should always be used as a source of
symmetry information in preference to the above space-group names.
They are only intended as comments.
;
_shelx_estimated_absorpt_t_min 0.700
_shelx_estimated_absorpt_t_max 0.762
_shelxl_version_number 2014-3

loop_
_space_group_symop_operation_xyz
'x, y, z'
'-x, -y, -z'

loop_
_atom_site_label
_atom_site_type_symbol
_atom_site_fract_x
_atom_site_fract_y
_atom_site_fract_z
_atom_site_U_iso_or_equiv
_atom_site_adp_type
_atom_site_occupancy
_atom_site_site_symmetry_order
_atom_site_calc_flag
_atom_site_refinement_flags_posn
_atom_site_refinement_flags_adp
S1 S 0.25514(4) 0.48846(4) 1.01560(3) 0.00916(9) Uani 1 1 d . .
S2 S -0.08811(4) 0.49968(4) 0.76892(3) 0.01027(10) Uani 1 1 d . .
S3 S 0.25864(4) 0.48252(4) 0.50055(3) 0.00994(9) Uani 1 1 d . .
S4 S 0.57915(4) 0.54706(4) 0.73052(3) 0.00943(9) Uani 1 1 d . .
K1 K -0.05786(3) 0.79776(4) 0.20220(3) 0.01678(10) Uani 1 1 d . .
K2 K 0.38449(3) 0.97051(3) 0.14245(3) 0.01314(9) Uani 1 1 d . .
K3 K 0.10077(3) 1.00431(4) 0.37776(3) 0.01645(9) Uani 1 1 d . .
K4 K 0.38740(3) 0.97287(3) 0.63368(3) 0.01620(9) Uani 1 1 d . .
C1 C 0.08494(14) 0.50811(14) 0.88376(12) 0.0095(4) Uani 1 1 d . .
C2 C 0.12603(14) 0.55847(14) 0.94662(12) 0.0095(3) Uani 1 1 d . .
C3 C 0.06337(14) 0.66381(15) 0.96048(13) 0.0102(4) Uani 1 1 d . .
H3 H 0.0916 0.6970 1.0032 0.012 Uiso 1 1 calc R U
C4 C -0.03951(15) 0.71991(14) 0.91227(13) 0.0102(4) Uani 1 1 d . .
C5 C -0.08416(15) 0.66884(15) 0.85368(13) 0.0103(4) Uani 1 1 d . .
H5 H -0.1561 0.7061 0.8228 0.012 Uiso 1 1 calc R U
O1 O 0.14692(10) 0.41033(10) 0.86669(9) 0.0112(3) Uani 1 1 d . .
H1 H 0.1328(16) 0.4085(17) 0.8006(16) 0.017 Uiso 1 1 d . U
S5 S -0.11695(4) 0.85417(4) 0.92773(3) 0.01000(10) Uani 1 1 d . .
O2 O -0.05057(11) 0.88167(11) 0.99516(10) 0.0167(3) Uani 1 1 d . .
O3 O -0.22614(10) 0.83881(10) 0.96833(9) 0.0142(3) Uani 1 1 d . .
O4 O -0.13209(11) 0.93612(11) 0.83073(9) 0.0155(3) Uani 1 1 d . .
C6 C -0.02411(14) 0.56392(15) 0.84028(13) 0.0094(3) Uani 1 1 d . .
C7 C 0.08076(14) 0.49911(14) 0.63090(13) 0.0099(4) Uani 1 1 d . .
C8 C -0.03088(14) 0.55527(15) 0.65343(13) 0.0100(3) Uani 1 1 d . .
C9 C -0.09358(15) 0.65484(15) 0.58992(13) 0.0114(4) Uani 1 1 d . .
H9A H -0.1674 0.6901 0.6074 0.014 Uiso 1 1 calc R U
C10 C -0.05027(14) 0.70399(14) 0.50106(13) 0.0104(4) Uani 1 1 d . .
C11 C 0.05712(15) 0.64965(15) 0.47449(13) 0.0115(4) Uani 1 1 d . .
H11 H 0.0862 0.6812 0.4126 0.014 Uiso 1 1 calc R U
C12 C 0.12205(14) 0.54911(15) 0.53830(13) 0.0094(3) Uani 1 1 d . .
O5 O 0.14136(10) 0.40778(10) 0.69378(9) 0.0122(3) Uani 1 1 d . .
S6 S -0.12845(4) 0.83924(4) 0.42773(3) 0.01195(10) Uani 1 1 d . .
O6 O -0.18143(12) 0.90469(11) 0.49619(10) 0.0194(3) Uani 1 1 d . .
O7 O -0.21428(11) 0.82034(11) 0.37119(10) 0.0165(3) Uani 1 1 d . .
O8 O -0.04705(11) 0.88729(11) 0.36393(10) 0.0188(3) Uani 1 1 d . .
C13 C 0.41075(14) 0.52659(14) 0.61480(13) 0.0102(4) Uani 1 1 d . .
C14 C 0.34472(14) 0.56564(15) 0.52791(13) 0.0097(3) Uani 1 1 d . .
C15 C 0.34758(14) 0.66866(15) 0.45945(13) 0.0110(4) Uani 1 1 d . .
H15 H 0.3027 0.6942 0.4012 0.013 Uiso 1 1 calc R U
O9 O 0.40550(10) 0.42890(10) 0.68250(9) 0.0116(3) Uani 1 1 d . .
H9B H 0.4148(17) 0.4375(17) 0.7626(15) 0.017 Uiso 1 1 d . U
S7 S 0.41888(4) 0.86721(4) 0.39239(3) 0.00996(10) Uani 1 1 d . .
O10 O 0.31370(10) 0.90925(11) 0.33597(9) 0.0156(3) Uani 1 1 d . .
O11 O 0.43227(12) 0.93940(11) 0.45257(9) 0.0180(3) Uani 1 1 d . .
C16 C 0.41550(15) 0.73421(15) 0.47577(13) 0.0111(4) Uani 1 1 d . .
C17 C 0.48387(14) 0.69531(15) 0.55910(13) 0.0105(4) Uani 1 1 d . .
H17 H 0.5321 0.7394 0.5688 0.013 Uiso 1 1 calc R U
C18 C 0.48293(14) 0.59278(15) 0.62858(13) 0.0094(3) Uani 1 1 d . .
O12 O 0.51686(10) 0.84567(10) 0.32955(9) 0.0144(3) Uani 1 1 d . .
C19 C 0.41672(14) 0.52634(14) 0.87427(13) 0.0098(3) Uani 1 1 d . .
C20 C 0.48897(14) 0.59414(15) 0.82231(13) 0.0098(3) Uani 1 1 d . .
C21 C 0.49232(14) 0.69531(15) 0.84253(13) 0.0103(4) Uani 1 1 d . .
H21 H 0.5417 0.7385 0.8072 0.012 Uiso 1 1 calc R U
C22 C 0.42343(15) 0.73417(14) 0.91452(13) 0.0097(3) Uani 1 1 d . .
C23 C 0.35214(14) 0.66952(15) 0.96705(13) 0.0103(4) Uani 1 1 d . .
H23 H 0.3058 0.6951 1.0165 0.012 Uiso 1 1 calc R U
C24 C 0.34841(14) 0.56764(14) 0.94746(12) 0.0092(3) Uani 1 1 d . .
O13 O 0.41344(10) 0.43062(10) 0.85492(9) 0.0114(3) Uani 1 1 d . .
S8 S 0.42334(4) 0.86756(4) 0.93221(3) 0.00941(9) Uani 1 1 d . .
O14 O 0.42819(11) 0.94429(10) 0.83390(9) 0.0138(3) Uani 1 1 d . .
O15 O 0.52399(10) 0.85080(10) 0.99078(9) 0.0135(3) Uani 1 1 d . .
O16 O 0.31986(10) 0.90583(11) 0.98259(9) 0.0139(3) Uani 1 1 d . .
Na1 Na 0.32189(6) 0.29440(6) 0.93845(5) 0.01242(15) Uani 1 1 d . .
Na2 Na 0.31265(6) 0.28836(6) 0.67413(5) 0.01182(15) Uani 1 1 d . .
O1W O 0.29655(12) 0.16544(11) 0.84057(10) 0.0149(3) Uani 1 1 d D .
H1A H 0.2807(17) 0.1506(18) 0.8993(8) 0.022 Uiso 1 1 d D U
H1B H 0.3407(15) 0.1075(13) 0.8310(14) 0.022 Uiso 1 1 d D U
O2W O 0.15222(13) 0.81503(14) 0.20560(17) 0.0435(5) Uani 1 1 d D .
H2A H 0.2219(9) 0.788(2) 0.205(2) 0.065 Uiso 1 1 d D U
H2B H 0.137(2) 0.8863(9) 0.183(2) 0.065 Uiso 1 1 d D U
O3W O -0.12650(12) 1.04123(12) 0.13340(10) 0.0196(3) Uani 1 1 d D .
H3A H -0.1760(13) 1.053(2) 0.0916(13) 0.029 Uiso 1 1 d D U
H3B H -0.0695(12) 1.050(2) 0.1006(14) 0.029 Uiso 1 1 d D U
O4W O 0.39227(12) 0.74246(11) 0.19552(10) 0.0190(3) Uani 1 1 d D .
H4A H 0.4157(18) 0.6878(14) 0.1714(14) 0.029 Uiso 1 1 d D U
H4B H 0.4228(18) 0.7155(18) 0.2508(9) 0.029 Uiso 1 1 d D U
O5W O 0.09929(12) 0.85458(12) 0.56975(11) 0.0227(3) Uani 1 1 d D .
H5A H 0.1419(17) 0.8515(19) 0.6159(13) 0.034 Uiso 1 1 d D U
H5B H 0.0939(19) 0.7873(11) 0.5786(16) 0.034 Uiso 1 1 d D U
O6W O 0.23045(13) 0.84860(13) 0.72751(11) 0.0228(3) Uani 1 1 d D .
H6A H 0.2672(17) 0.7862(12) 0.7628(14) 0.034 Uiso 1 1 d D U
H6B H 0.1884(17) 0.8821(18) 0.7652(14) 0.034 Uiso 1 1 d D U
O7W O 0.63514(17) 0.83025(16) 0.67278(16) 0.0515(5) Uani 1 1 d D .
H7A H 0.665(2) 0.7562(10) 0.678(2) 0.077 Uiso 1 1 d D U
H7B H 0.681(2) 0.859(2) 0.6291(19) 0.077 Uiso 1 1 d D U

loop_
_atom_site_aniso_label
_atom_site_aniso_U_11
_atom_site_aniso_U_22
_atom_site_aniso_U_33
_atom_site_aniso_U_23
_atom_site_aniso_U_13
_atom_site_aniso_U_12
S1 0.0089(2) 0.0090(2) 0.0087(2) -0.00061(16) 0.00020(16) -0.00281(16)
S2 0.0098(2) 0.0120(2) 0.0103(2) -0.00369(17) 0.00124(17) -0.00462(16)
S3 0.0088(2) 0.0119(2) 0.0111(2) -0.00535(17) 0.00121(17) -0.00379(16)
S4 0.0092(2) 0.0100(2) 0.0092(2) -0.00224(16) 0.00009(16) -0.00305(16)
K1 0.0154(2) 0.0173(2) 0.0172(2) -0.00272(17) -0.00050(16) -0.00547(16)
K2 0.0145(2) 0.01219(19) 0.0118(2) -0.00038(15) -0.00058(15) -0.00492(15)
K3 0.0140(2) 0.0207(2) 0.0171(2) -0.00801(17) 0.00204(16) -0.00611(16)
K4 0.0203(2) 0.0168(2) 0.0135(2) -0.00613(16) 0.00272(17) -0.00680(17)
C1 0.0113(8) 0.0085(8) 0.0081(9) -0.0007(7) 0.0027(7) -0.0034(7)
C2 0.0078(8) 0.0105(8) 0.0090(9) -0.0003(7) 0.0004(7) -0.0027(6)
C3 0.0114(8) 0.0116(8) 0.0090(9) -0.0031(7) 0.0015(7) -0.0053(7)
C4 0.0123(8) 0.0079(8) 0.0098(9) -0.0025(7) 0.0036(7) -0.0023(7)
C5 0.0093(8) 0.0109(8) 0.0089(9) -0.0001(7) -0.0002(7) -0.0025(7)
O1 0.0130(6) 0.0104(6) 0.0096(6) -0.0039(5) -0.0009(5) -0.0008(5)
S5 0.0100(2) 0.0077(2) 0.0118(2) -0.00247(17) 0.00084(17) -0.00180(16)
O2 0.0165(7) 0.0155(7) 0.0208(7) -0.0095(6) -0.0023(6) -0.0034(5)
O3 0.0114(6) 0.0098(6) 0.0200(7) -0.0032(5) 0.0045(5) -0.0022(5)
O4 0.0197(7) 0.0110(6) 0.0130(7) 0.0001(5) 0.0007(5) -0.0027(5)
C6 0.0104(8) 0.0106(8) 0.0081(8) -0.0026(7) 0.0019(7) -0.0048(7)
C7 0.0103(8) 0.0093(8) 0.0117(9) -0.0042(7) -0.0018(7) -0.0034(7)
C8 0.0112(8) 0.0113(8) 0.0099(9) -0.0044(7) 0.0006(7) -0.0051(7)
C9 0.0098(8) 0.0129(9) 0.0134(9) -0.0066(7) -0.0004(7) -0.0030(7)
C10 0.0110(8) 0.0088(8) 0.0116(9) -0.0030(7) -0.0037(7) -0.0020(7)
C11 0.0140(9) 0.0120(8) 0.0111(9) -0.0048(7) 0.0003(7) -0.0061(7)
C12 0.0076(8) 0.0113(8) 0.0118(9) -0.0066(7) 0.0012(7) -0.0034(7)
O5 0.0120(6) 0.0108(6) 0.0116(6) -0.0020(5) 0.0008(5) -0.0006(5)
S6 0.0141(2) 0.0088(2) 0.0129(2) -0.00233(17) -0.00453(18) -0.00263(17)
O6 0.0238(7) 0.0137(7) 0.0203(7) -0.0086(6) -0.0066(6) 0.0015(6)
O7 0.0168(7) 0.0127(6) 0.0202(7) -0.0037(5) -0.0094(6) -0.0033(5)
O8 0.0195(7) 0.0165(7) 0.0191(7) 0.0015(6) -0.0039(6) -0.0083(6)
C13 0.0107(8) 0.0096(8) 0.0103(9) -0.0041(7) 0.0033(7) -0.0020(7)
C14 0.0084(8) 0.0122(8) 0.0115(9) -0.0067(7) 0.0022(7) -0.0041(7)
C15 0.0096(8) 0.0153(9) 0.0086(9) -0.0046(7) 0.0014(7) -0.0030(7)
O9 0.0157(6) 0.0102(6) 0.0100(6) -0.0017(5) 0.0008(5) -0.0065(5)
S7 0.0110(2) 0.0087(2) 0.0092(2) -0.00124(16) 0.00031(17) -0.00220(16)
O10 0.0107(6) 0.0179(7) 0.0141(7) 0.0010(5) -0.0009(5) -0.0020(5)
O11 0.0296(8) 0.0129(7) 0.0124(7) -0.0042(5) 0.0005(6) -0.0066(6)
C16 0.0125(9) 0.0111(8) 0.0091(9) -0.0024(7) 0.0027(7) -0.0033(7)
C17 0.0108(8) 0.0111(8) 0.0112(9) -0.0041(7) 0.0010(7) -0.0045(7)
C18 0.0090(8) 0.0114(8) 0.0083(9) -0.0041(7) -0.0007(7) -0.0016(7)
O12 0.0129(6) 0.0136(6) 0.0136(7) -0.0009(5) 0.0041(5) -0.0021(5)
C19 0.0094(8) 0.0091(8) 0.0097(9) -0.0007(7) -0.0033(7) -0.0018(7)
C20 0.0095(8) 0.0101(8) 0.0087(9) -0.0014(7) -0.0011(7) -0.0016(7)
C21 0.0095(8) 0.0101(8) 0.0107(9) -0.0006(7) -0.0015(7) -0.0035(7)
C22 0.0132(9) 0.0075(8) 0.0090(9) -0.0017(7) -0.0032(7) -0.0033(7)
C23 0.0103(8) 0.0115(8) 0.0086(9) -0.0029(7) -0.0008(7) -0.0014(7)
C24 0.0093(8) 0.0093(8) 0.0084(9) -0.0003(7) -0.0012(7) -0.0034(7)
O13 0.0172(7) 0.0091(6) 0.0103(6) -0.0037(5) 0.0011(5) -0.0065(5)
S8 0.0112(2) 0.0074(2) 0.0101(2) -0.00223(16) -0.00152(17) -0.00282(16)
O14 0.0208(7) 0.0088(6) 0.0115(7) -0.0012(5) -0.0022(5) -0.0045(5)
O15 0.0137(6) 0.0116(6) 0.0160(7) -0.0031(5) -0.0050(5) -0.0040(5)
O16 0.0123(6) 0.0139(6) 0.0170(7) -0.0075(5) 0.0009(5) -0.0030(5)
Na1 0.0132(4) 0.0090(3) 0.0140(4) -0.0014(3) -0.0002(3) -0.0029(3)
Na2 0.0114(4) 0.0098(3) 0.0150(4) -0.0043(3) 0.0002(3) -0.0030(3)
O1W 0.0198(7) 0.0111(6) 0.0122(7) -0.0037(5) 0.0000(6) -0.0010(5)
O2W 0.0172(8) 0.0226(9) 0.0884(15) -0.0094(10) 0.0016(9) -0.0074(7)
O3W 0.0156(7) 0.0245(8) 0.0199(8) -0.0052(6) -0.0006(6) -0.0076(6)
O4W 0.0220(8) 0.0115(7) 0.0203(8) -0.0034(6) -0.0014(6) 0.0003(6)
O5W 0.0245(8) 0.0218(8) 0.0253(8) -0.0099(7) -0.0064(6) -0.0066(6)
O6W 0.0233(8) 0.0233(8) 0.0205(8) -0.0056(6) -0.0038(6) -0.0033(6)
O7W 0.0526(13) 0.0338(10) 0.0611(14) -0.0035(10) 0.0217(10) -0.0136(9)

loop_
_atom_type_symbol
_atom_type_description
_atom_type_scat_dispersion_real
_atom_type_scat_dispersion_imag
_atom_type_scat_source
C C 0.0033 0.0016 'International Tables Vol C Tables 4.2.6.8 and 6.1.1.4'
H H 0.0000 0.0000 'International Tables Vol C Tables 4.2.6.8 and 6.1.1.4'
S S 0.1246 0.1234 'International Tables Vol C Tables 4.2.6.8 and 6.1.1.4'
O O 0.0106 0.0060 'International Tables Vol C Tables 4.2.6.8 and 6.1.1.4'
K K 0.2009 0.2494 'International Tables Vol C Tables 4.2.6.8 and 6.1.1.4'
Na Na 0.0362 0.0249 'International Tables Vol C Tables 4.2.6.8 and 6.1.1.4'

loop_
_geom_angle_atom_site_label_1
_geom_angle_atom_site_label_2
_geom_angle_atom_site_label_3
_geom_angle
_geom_angle_site_symmetry_1
_geom_angle_site_symmetry_3
C24 S1 C2 101.47(8) . .
C24 S1 Na1 98.00(6) . .
C2 S1 Na1 97.81(6) . .
C8 S2 C6 98.25(8) . .
C8 S2 K1 96.70(6) . 2_566
C6 S2 K1 112.08(6) . 2_566
C12 S3 C14 102.36(8) . .
C12 S3 Na2 96.59(6) . .
C14 S3 Na2 98.43(6) . .
C20 S4 C18 101.20(8) . .
O2W K1 O3W 87.53(5) . .
O2W K1 O2 86.59(6) . 1_554
O3W K1 O2 66.61(4) . 1_554
O2W K1 O8 74.86(6) . .
O3W K1 O8 72.29(4) . .
O2 K1 O8 135.39(4) 1_554 .
O2W K1 O1W 165.26(5) . 2_566
O3W K1 O1W 79.30(4) . 2_566
O2 K1 O1W 82.14(4) 1_554 2_566
O8 K1 O1W 106.90(4) . 2_566
O2W K1 O5 126.22(5) . 2_566
O3W K1 O5 142.61(4) . 2_566
O2 K1 O5 124.10(4) 1_554 2_566
O8 K1 O5 99.08(4) . 2_566
O1W K1 O5 68.36(4) 2_566 2_566
O2W K1 O7 121.70(6) . .
O3W K1 O7 86.87(4) . .
O2 K1 O7 141.03(4) 1_554 .
O8 K1 O7 48.35(4) . .
O1W K1 O7 64.58(4) 2_566 .
O5 K1 O7 62.89(3) 2_566 .
O2W K1 S2 81.45(4) . 2_566
O3W K1 S2 162.85(3) . 2_566
O2 K1 S2 99.47(3) 1_554 2_566
O8 K1 S2 116.80(3) . 2_566
O1W K1 S2 109.70(3) 2_566 2_566
O5 K1 S2 53.21(3) 2_566 2_566
O7 K1 S2 110.10(3) . 2_566
O2W K1 Na2 151.99(5) . 2_566
O3W K1 Na2 105.20(3) . 2_566
O2 K1 Na2 121.28(3) 1_554 2_566
O8 K1 Na2 85.24(3) . 2_566
O1W K1 Na2 40.91(3) 2_566 2_566
O5 K1 Na2 37.43(3) 2_566 2_566
O7 K1 Na2 37.24(3) . 2_566
S2 K1 Na2 90.468(18) 2_566 2_566
O2W K1 Na1 149.11(5) . 2_566
O3W K1 Na1 100.60(3) . 2_566
O2 K1 Na1 70.01(3) 1_554 2_566
O8 K1 Na1 136.03(3) . 2_566
O1W K1 Na1 31.52(3) 2_566 2_566
O5 K1 Na1 59.91(3) 2_566 2_566
O7 K1 Na1 88.69(3) . 2_566
S2 K1 Na1 82.818(17) 2_566 2_566
Na2 K1 Na1 54.000(19) 2_566 2_566
O2W K1 K3 50.61(5) . .
O3W K1 K3 64.10(3) . .
O2 K1 K3 113.65(3) 1_554 .
O8 K1 K3 27.31(3) . .
O1W K1 K3 126.52(3) 2_566 .
O5 K1 K3 122.15(3) 2_566 .
O7 K1 K3 75.32(3) . .
S2 K1 K3 116.623(16) 2_566 .
Na2 K1 K3 112.454(19) 2_566 .
Na1 K1 K3 157.991(14) 2_566 .
O2W K1 H2B 16.8(3) . .
O3W K1 H2B 70.8(3) . .
O2 K1 H2B 79.5(6) 1_554 .
O8 K1 H2B 71.2(6) . .
O1W K1 H2B 149.2(3) 2_566 .
O5 K1 H2B 142.3(3) 2_566 .
O7 K1 H2B 119.5(6) . .
S2 K1 H2B 97.6(3) 2_566 .
Na2 K1 H2B 156.3(6) 2_566 .
Na1 K1 H2B 149.1(6) 2_566 .
K3 K1 H2B 44.2(6) . .
O2W K1 H3B 74.6(3) . .
O3W K1 H3B 15.7(2) . .
O2 K1 H3B 58.0(4) 1_554 .
O8 K1 H3B 77.9(4) . .
O1W K1 H3B 91.3(3) 2_566 .
O5 K1 H3B 157.9(2) 2_566 .
O7 K1 H3B 101.2(3) . .
S2 K1 H3B 147.5(2) 2_566 .
Na2 K1 H3B 120.7(2) 2_566 .
Na1 K1 H3B 107.1(4) 2_566 .
K3 K1 H3B 62.6(4) . .
H2B K1 H3B 57.9(4) . .
O4W K2 O3 131.27(4) . 2_576
O4W K2 O10 71.17(4) . .
O3 K2 O10 110.19(4) 2_576 .
O4W K2 O16 69.43(4) . 1_554
O3 K2 O16 73.34(4) 2_576 1_554
O10 K2 O16 126.64(4) . 1_554
O4W K2 O14 123.15(4) . 2_676
O3 K2 O14 104.79(4) 2_576 2_676
O10 K2 O14 101.04(4) . 2_676
O16 K2 O14 130.47(4) 1_554 2_676
O4W K2 O15 144.60(4) . 2_676
O3 K2 O15 64.10(4) 2_576 2_676
O10 K2 O15 139.78(4) . 2_676
O16 K2 O15 91.27(4) 1_554 2_676
O14 K2 O15 49.30(4) 2_676 2_676
O4W K2 O12 68.47(4) . .
O3 K2 O12 150.03(4) 2_576 .
O10 K2 O12 49.14(4) . .
O16 K2 O12 135.18(4) 1_554 .
O14 K2 O12 65.90(4) 2_676 .
O15 K2 O12 115.08(4) 2_676 .
O4W K2 O4 97.97(4) . 2_576
O3 K2 O4 48.52(4) 2_576 2_576
O10 K2 O4 65.65(4) . 2_576
O16 K2 O4 85.80(4) 1_554 2_576
O14 K2 O4 130.97(4) 2_676 2_576
O15 K2 O4 110.30(4) 2_676 2_576
O12 K2 O4 114.56(4) . 2_576
O4W K2 O15 69.79(4) . 1_554
O3 K2 O15 105.65(4) 2_576 1_554
O10 K2 O15 138.58(4) . 1_554
O16 K2 O15 47.47(3) 1_554 1_554
O14 K2 O15 89.03(4) 2_676 1_554
O15 K2 O15 75.30(4) 2_676 1_554
O12 K2 O15 102.68(4) . 1_554
O4 K2 O15 133.26(4) 2_576 1_554
O4W K2 S8 136.05(3) . 2_676
O3 K2 S8 85.89(3) 2_576 2_676
O10 K2 S8 123.20(3) . 2_676
O16 K2 S8 110.13(3) 1_554 2_676
O14 K2 S8 24.68(3) 2_676 2_676
O15 K2 S8 24.91(3) 2_676 2_676
O12 K2 S8 90.18(3) . 2_676
O4 K2 S8 125.98(3) 2_576 2_676
O15 K2 S8 78.83(3) 1_554 2_676
O4W K2 S5 113.03(3) . 2_576
O3 K2 S5 24.32(3) 2_576 2_576
O10 K2 S5 89.87(3) . 2_576
O16 K2 S5 74.31(3) 1_554 2_576
O14 K2 S5 123.38(3) 2_676 2_576
O15 K2 S5 88.19(3) 2_676 2_576
O12 K2 S5 137.60(3) . 2_576
O4 K2 S5 24.93(2) 2_576 2_576
O15 K2 S5 117.85(3) 1_554 2_576
S8 K2 S5 108.533(19) 2_676 2_576
O4W K2 S8 70.55(3) . 1_554
O3 K2 S8 86.95(3) 2_576 1_554
O10 K2 S8 139.96(3) . 1_554
O16 K2 S8 23.31(3) 1_554 1_554
O14 K2 S8 109.32(3) 2_676 1_554
O15 K2 S8 80.20(3) 2_676 1_554
O12 K2 S8 122.96(3) . 1_554
O4 K2 S8 108.85(3) 2_576 1_554
O15 K2 S8 24.49(2) 1_554 1_554
S8 K2 S8 92.943(16) 2_676 1_554
S5 K2 S8 94.484(16) 2_576 1_554
O4W K2 H4B 15.1(2) . .
O3 K2 H4B 143.1(4) 2_576 .
O10 K2 H4B 61.0(3) . .
O16 K2 H4B 84.4(2) 1_554 .
O14 K2 H4B 112.0(4) 2_676 .
O15 K2 H4B 147.1(4) 2_676 .
O12 K2 H4B 53.5(3) . .
O4 K2 H4B 101.9(4) 2_576 .
O15 K2 H4B 77.9(4) 1_554 .
S8 K2 H4B 130.0(4) 2_676 .
S5 K2 H4B 121.5(4) 2_576 .
S8 K2 H4B 83.3(3) 1_554 .
O8 K3 O10 114.78(5) . .
O8 K3 O6 142.37(5) . 2_576
O10 K3 O6 89.18(4) . 2_576
O8 K3 O5W 79.44(5) . 2_576
O10 K3 O5W 165.77(4) . 2_576
O6 K3 O5W 78.39(4) 2_576 2_576
O8 K3 O5W 75.73(4) . .
O10 K3 O5W 96.90(4) . .
O6 K3 O5W 72.76(4) 2_576 .
O5W K3 O5W 86.10(4) 2_576 .
O8 K3 O4 91.88(4) . 2_576
O10 K3 O4 69.67(4) . 2_576
O6 K3 O4 124.59(4) 2_576 2_576
O5W K3 O4 111.82(4) 2_576 2_576
O5W K3 O4 156.28(4) . 2_576
O8 K3 K3 72.89(3) . 2_576
O10 K3 K3 137.91(3) . 2_576
O6 K3 K3 70.08(3) 2_576 2_576
O5W K3 K3 43.36(3) 2_576 2_576
O5W K3 K3 42.74(3) . 2_576
O4 K3 K3 151.99(3) 2_576 2_576
O8 K3 K2 111.08(3) . .
O10 K3 K2 31.37(3) . .
O6 K3 K2 104.28(3) 2_576 .
O5W K3 K2 146.07(3) 2_576 .
O5W K3 K2 127.39(3) . .
O4 K3 K2 38.73(3) 2_576 .
K3 K3 K2 169.221(17) 2_576 .
O8 K3 K1 29.32(3) . .
O10 K3 K1 93.41(3) . .
O6 K3 K1 170.46(3) 2_576 .
O5W K3 K1 99.97(3) 2_576 .
O5W K3 K1 97.80(3) . .
O4 K3 K1 64.83(3) 2_576 .
K3 K3 K1 102.193(19) 2_576 .
K2 K3 K1 82.396(16) . .
O11 K4 O11 68.37(5) . 2_676
O11 K4 O14 156.68(4) . .
O11 K4 O14 101.01(4) 2_676 .
O11 K4 O6W 109.34(4) . .
O11 K4 O6W 170.72(4) 2_676 .
O14 K4 O6W 77.67(4) . .
O11 K4 O7 112.60(4) . 2_576
O11 K4 O7 101.72(4) 2_676 2_576
O14 K4 O7 89.51(4) . 2_576
O6W K4 O7 87.49(4) . 2_576
O11 K4 O12 113.80(4) . 2_676
O11 K4 O12 48.89(4) 2_676 2_676
O14 K4 O12 66.25(4) . 2_676
O6W K4 O12 135.98(4) . 2_676
O7 K4 O12 68.53(4) 2_576 2_676
O11 K4 O6 71.17(4) . 2_576
O11 K4 O6 108.25(4) 2_676 2_576
O14 K4 O6 132.01(4) . 2_576
O6W K4 O6 78.70(4) . 2_576
O7 K4 O6 48.26(4) 2_576 2_576
O12 K4 O6 107.06(4) 2_676 2_576
O11 K4 O7W 81.91(5) . .
O11 K4 O7W 58.08(5) 2_676 .
O14 K4 O7W 74.97(5) . .
O6W K4 O7W 113.00(5) . .
O7 K4 O7W 150.19(5) 2_576 .
O12 K4 O7W 81.86(5) 2_676 .
O6 K4 O7W 153.02(5) 2_576 .
O11 K4 S6 95.82(3) . 2_576
O11 K4 S6 114.03(3) 2_676 2_576
O14 K4 S6 107.50(3) . 2_576
O6W K4 S6 74.91(3) . 2_576
O7 K4 S6 25.19(3) 2_576 2_576
O12 K4 S6 92.21(3) 2_676 2_576
O6 K4 S6 25.32(3) 2_576 2_576
O7W K4 S6 172.09(4) . 2_576
O11 K4 S7 91.87(3) . 2_676
O11 K4 S7 24.18(3) 2_676 2_676
O14 K4 S7 81.32(3) . 2_676
O6W K4 S7 158.47(3) . 2_676
O7 K4 S7 87.68(3) 2_576 2_676
O12 K4 S7 25.15(2) 2_676 2_676
O6 K4 S7 112.89(3) 2_576 2_676
O7W K4 S7 65.20(4) . 2_676
S6 K4 S7 107.43(2) 2_576 2_676
O11 K4 Na2 121.51(3) . 1_565
O11 K4 Na2 76.39(3) 2_676 1_565
O14 K4 Na2 72.98(3) . 1_565
O6W K4 Na2 111.60(3) . 1_565
O7 K4 Na2 33.77(3) 2_576 1_565
O12 K4 Na2 34.99(3) 2_676 1_565
O6 K4 Na2 77.94(3) 2_576 1_565
O7W K4 Na2 116.42(4) . 1_565
S6 K4 Na2 58.388(16) 2_576 1_565
S7 K4 Na2 56.789(16) 2_676 1_565
O11 K4 K4 34.76(3) . 2_676
O11 K4 K4 33.61(3) 2_676 2_676
O14 K4 K4 131.60(3) . 2_676
O6W K4 K4 143.37(3) . 2_676
O7 K4 K4 110.70(3) 2_576 2_676
O12 K4 K4 80.62(3) 2_676 2_676
O6 K4 K4 89.99(3) 2_576 2_676
O7W K4 K4 65.91(4) . 2_676
S6 K4 K4 108.070(19) 2_576 2_676
S7 K4 K4 57.313(14) 2_676 2_676
Na2 K4 K4 99.610(18) 1_565 2_676
O1 C1 C2 120.57(15) . .
O1 C1 C6 121.50(16) . .
C2 C1 C6 117.93(15) . .
C3 C2 C1 120.39(16) . .
C3 C2 S1 117.62(13) . .
C1 C2 S1 121.92(13) . .
C4 C3 C2 120.37(16) . .
C4 C3 H3 119.8 . .
C2 C3 H3 119.8 . .
C3 C4 C5 120.08(16) . .
C3 C4 S5 120.33(14) . .
C5 C4 S5 119.57(13) . .
C6 C5 C4 120.27(16) . .
C6 C5 H5 119.9 . .
C4 C5 H5 119.9 . .
C1 O1 Na1 128.05(11) . .
C1 O1 H1 110.7(12) . .
Na1 O1 H1 115.8(12) . .
O2 S5 O4 113.36(8) . .
O2 S5 O3 112.43(8) . .
O4 S5 O3 110.84(8) . .
O2 S5 C4 106.28(8) . .
O4 S5 C4 106.95(8) . .
O3 S5 C4 106.48(8) . .
O2 S5 K2 118.97(6) . 2_576
O4 S5 K2 61.87(5) . 2_576
O3 S5 K2 51.34(5) . 2_576
C4 S5 K2 134.27(6) . 2_576
S5 O2 K1 123.39(7) . 1_556
S5 O3 Na1 145.11(8) . 2_567
S5 O3 K2 104.34(6) . 2_576
Na1 O3 K2 108.63(5) 2_567 2_576
S5 O4 K3 152.25(8) . 2_576
S5 O4 K2 93.20(6) . 2_576
K3 O4 K2 105.17(4) 2_576 2_576
C5 C6 C1 120.75(16) . .
C5 C6 S2 118.28(13) . .
C1 C6 S2 120.96(13) . .
O5 C7 C12 122.54(16) . .
O5 C7 C8 121.13(16) . .
C12 C7 C8 116.32(15) . .
C9 C8 C7 121.75(16) . .
C9 C8 S2 118.98(13) . .
C7 C8 S2 119.19(13) . .
C8 C9 C10 120.92(16) . .
C8 C9 H9A 119.5 . .
C10 C9 H9A 119.5 . .
C9 C10 C11 119.24(16) . .
C9 C10 S6 119.07(13) . .
C11 C10 S6 121.55(14) . .
C10 C11 C12 120.52(16) . .
C10 C11 H11 119.7 . .
C12 C11 H11 119.7 . .
C11 C12 C7 121.19(16) . .
C11 C12 S3 118.77(13) . .
C7 C12 S3 120.03(13) . .
C7 O5 Na2 129.49(11) . .
C7 O5 K1 124.17(10) . 2_566
Na2 O5 K1 89.75(4) . 2_566
O8 S6 O6 114.53(8) . .
O8 S6 O7 111.24(8) . .
O6 S6 O7 110.65(8) . .
O8 S6 C10 105.58(8) . .
O6 S6 C10 105.85(8) . .
O7 S6 C10 108.56(8) . .
O8 S6 K4 107.47(6) . 2_576
O6 S6 K4 61.86(6) . 2_576
O7 S6 K4 56.38(5) . 2_576
C10 S6 K4 146.86(6) . 2_576
S6 O6 K3 133.86(8) . 2_576
S6 O6 K4 92.82(6) . 2_576
K3 O6 K4 124.18(5) 2_576 2_576
S6 O7 Na2 154.57(8) . 2_566
S6 O7 K4 98.43(6) . 2_576
Na2 O7 K4 101.79(5) 2_566 2_576
S6 O7 K1 92.63(6) . .
Na2 O7 K1 89.53(5) 2_566 .
K4 O7 K1 122.20(5) 2_576 .
S6 O8 K3 136.15(8) . .
S6 O8 K1 100.11(7) . .
K3 O8 K1 123.37(5) . .
O9 C13 C14 120.62(15) . .
O9 C13 C18 121.09(16) . .
C14 C13 C18 118.29(15) . .
C15 C14 C13 120.49(16) . .
C15 C14 S3 118.20(14) . .
C13 C14 S3 121.28(13) . .
C16 C15 C14 120.40(17) . .
C16 C15 H15 119.8 . .
C14 C15 H15 119.8 . .
C13 O9 Na2 129.46(11) . .
C13 O9 H9B 110.5(10) . .
Na2 O9 H9B 114.8(10) . .
O11 S7 O10 113.99(8) . .
O11 S7 O12 111.16(8) . .
O10 S7 O12 111.48(8) . .
O11 S7 C16 105.33(8) . .
O10 S7 C16 106.89(8) . .
O12 S7 C16 107.49(8) . .
O11 S7 K4 52.35(6) . 2_676
O10 S7 K4 122.17(6) . 2_676
O12 S7 K4 60.25(5) . 2_676
C16 S7 K4 130.73(6) . 2_676
S7 O10 K3 133.00(8) . .
S7 O10 K2 103.23(6) . .
K3 O10 K2 118.71(5) . .
S7 O11 K4 142.17(8) . .
S7 O11 K4 103.47(7) . 2_676
K4 O11 K4 111.63(5) . 2_676
C17 C16 C15 119.93(16) . .
C17 C16 S7 118.20(13) . .
C15 C16 S7 121.87(14) . .
C16 C17 C18 120.90(16) . .
C16 C17 H17 119.5 . .
C18 C17 H17 119.5 . .
C17 C18 C13 119.91(16) . .
C17 C18 S4 117.31(13) . .
C13 C18 S4 122.73(13) . .
S7 O12 Na2 140.93(8) . 2_666
S7 O12 K2 94.17(6) . .
Na2 O12 K2 119.21(5) 2_666 .
S7 O12 K4 94.59(6) . 2_676
Na2 O12 K4 97.11(5) 2_666 2_676
K2 O12 K4 102.33(4) . 2_676
O13 C19 C24 121.87(15) . .
O13 C19 C20 121.42(16) . .
C24 C19 C20 116.71(16) . .
C21 C20 C19 121.47(16) . .
C21 C20 S4 119.01(13) . .
C19 C20 S4 119.51(13) . .
C20 C21 C22 120.47(16) . .
C20 C21 H21 119.8 . .
C22 C21 H21 119.8 . .
C23 C22 C21 119.48(16) . .
C23 C22 S8 121.43(14) . .
C21 C22 S8 119.01(13) . .
C24 C23 C22 120.46(16) . .
C24 C23 H23 119.8 . .
C22 C23 H23 119.8 . .
C23 C24 C19 121.39(16) . .
C23 C24 S1 118.94(13) . .
C19 C24 S1 119.66(13) . .
C19 O13 Na1 128.66(11) . .
C19 O13 H9B 113.8(9) . .
Na1 O13 H9B 110.0(9) . .
O16 S8 O15 111.71(8) . .
O16 S8 O14 112.63(8) . .
O15 S8 O14 110.92(8) . .
O16 S8 C22 107.38(8) . .
O15 S8 C22 108.05(8) . .
O14 S8 C22 105.80(8) . .
O16 S8 K2 123.01(5) . 2_676
O15 S8 K2 57.45(5) . 2_676
O14 S8 K2 54.38(5) . 2_676
C22 S8 K2 129.55(6) . 2_676
O16 S8 K2 50.32(5) . 1_556
O15 S8 K2 62.52(5) . 1_556
O14 S8 K2 121.56(5) . 1_556
C22 S8 K2 132.20(6) . 1_556
K2 S8 K2 87.059(16) 2_676 1_556
S8 O14 K4 142.66(7) . .
S8 O14 K2 100.94(6) . 2_676
K4 O14 K2 110.69(4) . 2_676
S8 O15 Na1 138.89(8) . 2_667
S8 O15 K2 97.64(6) . 2_676
Na1 O15 K2 105.67(5) 2_667 2_676
S8 O15 K2 92.99(6) . 1_556
Na1 O15 K2 112.55(5) 2_667 1_556
K2 O15 K2 104.70(4) 2_676 1_556
S8 O16 K2 106.37(6) . 1_556
O15 Na1 O13 99.11(5) 2_667 .
O15 Na1 O1 167.63(5) 2_667 .
O13 Na1 O1 91.64(5) . .
O15 Na1 O3 81.42(5) 2_667 2_567
O13 Na1 O3 176.39(6) . 2_567
O1 Na1 O3 88.24(5) . 2_567
O15 Na1 O1W 86.24(5) 2_667 .
O13 Na1 O1W 113.40(5) . .
O1 Na1 O1W 83.85(5) . .
O3 Na1 O1W 70.17(5) 2_567 .
O15 Na1 S1 117.88(4) 2_667 .
O13 Na1 S1 71.07(4) . .
O1 Na1 S1 71.40(4) . .
O3 Na1 S1 105.51(4) 2_567 .
O1W Na1 S1 155.11(4) . .
O15 Na1 Na2 105.80(4) 2_667 .
O13 Na1 Na2 75.93(4) . .
O1 Na1 Na2 70.78(4) . .
O3 Na1 Na2 107.41(4) 2_567 .
O1W Na1 Na2 40.00(3) . .
S1 Na1 Na2 128.16(3) . .
O15 Na1 K2 42.44(3) 2_667 1_546
O13 Na1 K2 141.10(4) . 1_546
O1 Na1 K2 127.25(4) . 1_546
O3 Na1 K2 39.08(3) 2_567 1_546
O1W Na1 K2 76.35(4) . 1_546
S1 Na1 K2 116.49(3) . 1_546
Na2 Na1 K2 114.41(2) . 1_546
O15 Na1 K1 117.78(4) 2_667 2_566
O13 Na1 K1 122.65(4) . 2_566
O1 Na1 K1 50.35(3) . 2_566
O3 Na1 K1 59.72(4) 2_567 2_566
O1W Na1 K1 37.72(3) . 2_566
S1 Na1 K1 118.24(2) . 2_566
Na2 Na1 K1 53.583(16) . 2_566
K2 Na1 K1 88.810(19) 1_546 2_566
O15 Na1 K2 39.62(4) 2_667 2_666
O13 Na1 K2 86.58(4) . 2_666
O1 Na1 K2 136.14(4) . 2_666
O3 Na1 K2 96.00(4) 2_567 2_666
O1W Na1 K2 57.40(4) . 2_666
S1 Na1 K2 146.16(2) . 2_666
Na2 Na1 K2 66.299(17) . 2_666
K2 Na1 K2 66.702(17) 1_546 2_666
K1 Na1 K2 95.08(2) 2_566 2_666
O15 Na1 H1A 81.1(5) 2_667 .
O13 Na1 H1A 132.2(3) . .
O1 Na1 H1A 87.2(5) . .
O3 Na1 H1A 51.4(3) 2_567 .
O1W Na1 H1A 19.1(3) . .
S1 Na1 H1A 149.8(5) . .
Na2 Na1 H1A 58.7(3) . .
K2 Na1 H1A 60.4(4) 1_546 .
K1 Na1 H1A 36.8(5) 2_566 .
K2 Na1 H1A 63.2(5) 2_666 .
O7 Na2 O5 86.81(5) 2_566 .
O7 Na2 O12 91.97(5) 2_566 2_666
O5 Na2 O12 173.82(6) . 2_666
O7 Na2 O9 166.39(6) 2_566 .
O5 Na2 O9 90.76(5) . .
O12 Na2 O9 91.82(5) 2_666 .
O7 Na2 O1W 83.77(5) 2_566 .
O5 Na2 O1W 88.67(5) . .
O12 Na2 O1W 85.18(5) 2_666 .
O9 Na2 O1W 109.57(5) . .
O7 Na2 S3 96.76(4) 2_566 .
O5 Na2 S3 70.91(4) . .
O12 Na2 S3 115.26(4) 2_666 .
O9 Na2 S3 69.83(4) . .
O1W Na2 S3 159.47(4) . .
O7 Na2 K1 53.23(4) 2_566 2_566
O5 Na2 K1 52.82(4) . 2_566
O12 Na2 K1 121.99(4) 2_666 2_566
O9 Na2 K1 133.50(4) . 2_566
O1W Na2 K1 50.78(4) . 2_566
S3 Na2 K1 113.82(2) . 2_566
O7 Na2 Na1 120.89(4) 2_566 .
O5 Na2 Na1 76.34(4) . .
O12 Na2 Na1 99.19(4) 2_666 .
O9 Na2 Na1 71.30(4) . .
O1W Na2 Na1 40.52(4) . .
S3 Na2 Na1 127.90(3) . .
K1 Na2 Na1 72.42(2) 2_566 .
O7 Na2 K4 44.43(4) 2_566 1_545
O5 Na2 K4 129.95(4) . 1_545
O12 Na2 K4 47.90(3) 2_666 1_545
O9 Na2 K4 139.25(4) . 1_545
O1W Na2 K4 77.37(4) . 1_545
S3 Na2 K4 117.13(3) . 1_545
K1 Na2 K4 82.927(18) 2_566 1_545
Na1 Na2 K4 114.97(2) . 1_545
O7 Na2 K2 105.41(4) 2_566 2_666
O5 Na2 K2 140.19(4) . 2_666
O12 Na2 K2 34.67(3) 2_666 2_666
O9 Na2 K2 84.93(4) . 2_666
O1W Na2 K2 56.33(4) . 2_666
S3 Na2 K2 141.43(2) . 2_666
K1 Na2 K2 104.73(2) 2_566 2_666
Na1 Na2 K2 64.782(18) . 2_666
K4 Na2 K2 65.299(15) 1_545 2_666
O7 Na2 H1B 78.2(5) 2_566 .
O5 Na2 H1B 105.2(3) . .
O12 Na2 H1B 68.6(3) 2_666 .
O9 Na2 H1B 115.3(5) . .
O1W Na2 H1B 18.0(2) . .
S3 Na2 H1B 174.0(5) . .
K1 Na2 H1B 60.5(4) 2_566 .
Na1 Na2 H1B 53.9(3) . .
K4 Na2 H1B 61.4(3) 1_545 .
K2 Na2 H1B 44.2(4) 2_666 .
Na2 O1W Na1 99.48(5) . .
Na2 O1W K1 88.31(4) . 2_566
Na1 O1W K1 110.76(5) . 2_566
Na2 O1W H1A 156.6(15) . .
Na1 O1W H1A 60.9(15) . .
K1 O1W H1A 87.5(15) 2_566 .
Na2 O1W H1B 94.6(14) . .
Na1 O1W H1B 130.2(15) . .
K1 O1W H1B 117.2(15) 2_566 .
H1A O1W H1B 107.8(17) . .
K1 O2W H2A 152(2) . .
K1 O2W H2B 96.3(19) . .
H2A O2W H2B 109(2) . .
K1 O3W H3A 103.1(17) . .
K1 O3W H3B 97.2(16) . .
H3A O3W H3B 104.1(17) . .
K2 O4W H4A 136.4(16) . .
K2 O4W H4B 106.0(15) . .
H4A O4W H4B 101.5(17) . .
K3 O5W K3 93.89(4) 2_576 .
K3 O5W H5A 98.4(16) 2_576 .
K3 O5W H5A 122.4(15) . .
K3 O5W H5B 111.1(17) 2_576 .
K3 O5W H5B 121.5(15) . .
H5A O5W H5B 105.6(17) . .
K4 O6W H6A 107.3(17) . .
K4 O6W H6B 111.6(17) . .
H6A O6W H6B 106.2(17) . .
K4 O7W H7A 129(2) . .
K4 O7W H7B 112(2) . .
H7A O7W H7B 99.2(18) . .

loop_
_geom_bond_atom_site_label_1
_geom_bond_atom_site_label_2
_geom_bond_distance
_geom_bond_site_symmetry_2
S1 C24 1.7837(17) .
S1 C2 1.7904(18) .
S1 Na1 2.8487(9) .
S2 C8 1.7786(18) .
S2 C6 1.7833(18) .
S2 K1 3.6008(8) 2_566
S3 C12 1.7892(18) .
S3 C14 1.7940(18) .
S3 Na2 2.9035(9) .
S4 C20 1.7864(18) .
S4 C18 1.7879(18) .
K1 O2W 2.6523(17) .
K1 O3W 2.8371(16) .
K1 O2 2.8389(15) 1_554
K1 O8 2.8473(15) .
K1 O1W 2.9182(15) 2_566
K1 O5 2.9995(13) 2_566
K1 O7 3.0160(15) .
K1 S2 3.6008(8) 2_566
K1 Na2 3.7650(9) 2_566
K1 Na1 4.4600(10) 2_566
K1 K3 4.8561(8) .
K1 H2B 2.87(3) .
K1 H3B 3.06(2) .
K2 O4W 2.7239(15) .
K2 O3 2.7850(13) 2_576
K2 O10 2.7944(14) .
K2 O16 2.8323(14) 1_554
K2 O14 2.8560(14) 2_676
K2 O15 2.9337(13) 2_676
K2 O12 2.9969(14) .
K2 O4 3.0521(14) 2_576
K2 O15 3.1368(14) 1_554
K2 S8 3.4495(7) 2_676
K2 S5 3.4555(8) 2_576
K2 S8 3.5311(9) 1_554
K2 H4B 3.06(2) .
K3 O8 2.6678(14) .
K3 O10 2.6785(14) .
K3 O6 2.7272(14) 2_576
K3 O5W 2.8174(16) 2_576
K3 O5W 2.8501(16) .
K3 O4 2.8751(15) 2_576
K3 K3 4.1415(11) 2_576
K4 O11 2.7228(15) .
K4 O11 2.8040(15) 2_676
K4 O14 2.8228(14) .
K4 O6W 2.8422(16) .
K4 O7 2.8692(14) 2_576
K4 O12 2.9999(14) 2_676
K4 O6 3.0091(15) 2_576
K4 O7W 3.085(2) .
K4 S6 3.4084(8) 2_576
K4 S7 3.4441(7) 2_676
K4 Na2 4.0122(10) 1_565
K4 K4 4.5720(11) 2_676
C1 O1 1.338(2) .
C1 C2 1.410(2) .
C1 C6 1.422(2) .
C2 C3 1.401(2) .
C3 C4 1.385(2) .
C3 H3 0.9500 .
C4 C5 1.393(2) .
C4 S5 1.7655(18) .
C5 C6 1.385(2) .
C5 H5 0.9500 .
O1 Na1 2.3530(14) .
O1 H1 0.97(2) .
S5 O2 1.4582(14) .
S5 O4 1.4586(13) .
S5 O3 1.4690(13) .
S5 K2 3.4555(8) 2_576
O2 K1 2.8389(15) 1_556
O3 Na1 2.3594(14) 2_567
O3 K2 2.7850(13) 2_576
O4 K3 2.8751(14) 2_576
O4 K2 3.0521(14) 2_576
C7 O5 1.310(2) .
C7 C12 1.419(2) .
C7 C8 1.429(2) .
C8 C9 1.381(2) .
C9 C10 1.386(2) .
C9 H9A 0.9500 .
C10 C11 1.398(2) .
C10 S6 1.7740(17) .
C11 C12 1.399(2) .
C11 H11 0.9500 .
O5 Na2 2.2885(14) .
O5 K1 2.9995(13) 2_566
S6 O8 1.4486(14) .
S6 O6 1.4594(14) .
S6 O7 1.4666(13) .
S6 K4 3.4085(8) 2_576
O6 K3 2.7272(14) 2_576
O6 K4 3.0091(14) 2_576
O7 Na2 2.2786(14) 2_566
O7 K4 2.8692(14) 2_576
C13 O9 1.345(2) .
C13 C14 1.410(2) .
C13 C18 1.421(2) .
C14 C15 1.392(2) .
C15 C16 1.386(2) .
C15 H15 0.9500 .
O9 Na2 2.3726(14) .
O9 H9B 1.19(2) .
S7 O11 1.4506(14) .
S7 O10 1.4531(13) .
S7 O12 1.4687(13) .
S7 C16 1.7657(18) .
S7 K4 3.4440(7) 2_676
O11 K4 2.8039(15) 2_676
C16 C17 1.385(2) .
C17 C18 1.388(2) .
C17 H17 0.9500 .
O12 Na2 2.3188(14) 2_666
O12 K4 2.9998(14) 2_676
C19 O13 1.315(2) .
C19 C24 1.422(2) .
C19 C20 1.426(2) .
C20 C21 1.388(2) .
C21 C22 1.399(2) .
C21 H21 0.9500 .
C22 C23 1.396(2) .
C22 S8 1.7592(18) .
C23 C24 1.394(2) .
C23 H23 0.9500 .
O13 Na1 2.3098(14) .
O13 H9B 1.29(2) .
S8 O16 1.4564(13) .
S8 O15 1.4658(13) .
S8 O14 1.4670(13) .
S8 K2 3.4495(7) 2_676
S8 K2 3.5310(9) 1_556
O14 K2 2.8560(14) 2_676
O15 Na1 2.2966(14) 2_667
O15 K2 2.9337(13) 2_676
O15 K2 3.1368(14) 1_556
O16 K2 2.8323(14) 1_556
Na1 O15 2.2966(14) 2_667
Na1 O3 2.3594(14) 2_567
Na1 O1W 2.4934(15) .
Na1 Na2 3.7851(13) .
Na1 K2 4.1859(10) 1_546
Na1 K1 4.4601(10) 2_566
Na1 K2 4.5429(10) 2_666
Na1 H1A 2.21(2) .
Na2 O7 2.2786(15) 2_566
Na2 O12 2.3188(14) 2_666
Na2 O1W 2.4665(15) .
Na2 K1 3.7650(9) 2_566
Na2 K4 4.0121(10) 1_545
Na2 K2 4.5979(10) 2_666
Na2 H1B 2.662(19) .
O1W K1 2.9182(15) 2_566
O1W H1A 0.827(9) .
O1W H1B 0.824(9) .
O2W H2A 0.833(10) .
O2W H2B 0.833(10) .
O3W H3A 0.830(9) .
O3W H3B 0.833(9) .
O4W H4A 0.827(9) .
O4W H4B 0.831(9) .
O5W K3 2.8174(16) 2_576
O5W H5A 0.849(9) .
O5W H5B 0.838(9) .
O6W H6A 0.829(9) .
O6W H6B 0.842(9) .
O7W H7A 0.886(10) .
O7W H7B 0.884(10) .

loop_
_geom_torsion_atom_site_label_1
_geom_torsion_atom_site_label_2
_geom_torsion_atom_site_label_3
_geom_torsion_atom_site_label_4
_geom_torsion
_geom_torsion_site_symmetry_1
_geom_torsion_site_symmetry_4
O1 C1 C2 C3 176.80(15) . .
C6 C1 C2 C3 -3.8(2) . .
O1 C1 C2 S1 -6.2(2) . .
C6 C1 C2 S1 173.24(12) . .
C24 S1 C2 C3 -78.76(15) . .
Na1 S1 C2 C3 -178.62(13) . .
C24 S1 C2 C1 104.17(15) . .
Na1 S1 C2 C1 4.31(14) . .
C1 C2 C3 C4 -0.2(3) . .
S1 C2 C3 C4 -177.36(13) . .
C2 C3 C4 C5 3.4(3) . .
C2 C3 C4 S5 -178.62(13) . .
C3 C4 C5 C6 -2.5(3) . .
S5 C4 C5 C6 179.55(13) . .
C2 C1 O1 Na1 4.6(2) . .
C6 C1 O1 Na1 -174.79(11) . .
C3 C4 S5 O2 -0.20(16) . .
C5 C4 S5 O2 177.78(14) . .
C3 C4 S5 O4 121.19(15) . .
C5 C4 S5 O4 -60.84(16) . .
C3 C4 S5 O3 -120.26(15) . .
C5 C4 S5 O3 57.71(16) . .
C3 C4 S5 K2 -171.84(10) . 2_576
C5 C4 S5 K2 6.13(19) . 2_576
O4 S5 O2 K1 159.03(7) . 1_556
O3 S5 O2 K1 32.33(10) . 1_556
C4 S5 O2 K1 -83.79(9) . 1_556
K2 S5 O2 K1 89.38(7) 2_576 1_556
O2 S5 O3 Na1 -89.51(15) . 2_567
O4 S5 O3 Na1 142.45(13) . 2_567
C4 S5 O3 Na1 26.49(17) . 2_567
K2 S5 O3 Na1 160.56(17) 2_576 2_567
O2 S5 O3 K2 109.93(7) . 2_576
O4 S5 O3 K2 -18.11(9) . 2_576
C4 S5 O3 K2 -134.07(7) . 2_576
O2 S5 O4 K3 116.46(16) . 2_576
O3 S5 O4 K3 -116.01(16) . 2_576
C4 S5 O4 K3 -0.33(19) . 2_576
K2 S5 O4 K3 -131.98(18) 2_576 2_576
O2 S5 O4 K2 -111.55(7) . 2_576
O3 S5 O4 K2 15.97(8) . 2_576
C4 S5 O4 K2 131.65(7) . 2_576
C4 C5 C6 C1 -1.7(3) . .
C4 C5 C6 S2 177.30(13) . .
O1 C1 C6 C5 -175.84(16) . .
C2 C1 C6 C5 4.7(2) . .
O1 C1 C6 S2 5.2(2) . .
C2 C1 C6 S2 -174.22(12) . .
C8 S2 C6 C5 93.31(15) . .
K1 S2 C6 C5 -165.98(12) 2_566 .
C8 S2 C6 C1 -87.74(15) . .
K1 S2 C6 C1 12.98(15) 2_566 .
O5 C7 C8 C9 176.72(16) . .
C12 C7 C8 C9 -2.1(3) . .
O5 C7 C8 S2 -0.1(2) . .
C12 C7 C8 S2 -178.87(12) . .
C6 S2 C8 C9 -94.91(15) . .
K1 S2 C8 C9 151.54(14) 2_566 .
C6 S2 C8 C7 81.97(15) . .
K1 S2 C8 C7 -31.57(14) 2_566 .
C7 C8 C9 C10 0.3(3) . .
S2 C8 C9 C10 177.11(13) . .
C8 C9 C10 C11 2.0(3) . .
C8 C9 C10 S6 -173.80(14) . .
C9 C10 C11 C12 -2.4(3) . .
S6 C10 C11 C12 173.28(13) . .
C10 C11 C12 C7 0.5(3) . .
C10 C11 C12 S3 179.69(13) . .
O5 C7 C12 C11 -177.13(16) . .
C8 C7 C12 C11 1.6(2) . .
O5 C7 C12 S3 3.7(2) . .
C8 C7 C12 S3 -177.51(12) . .
C14 S3 C12 C11 81.68(15) . .
Na2 S3 C12 C11 -178.16(13) . .
C14 S3 C12 C7 -99.15(15) . .
Na2 S3 C12 C7 1.01(14) . .
C12 C7 O5 Na2 -8.6(2) . .
C8 C7 O5 Na2 172.69(12) . .
C12 C7 O5 K1 -132.14(14) . 2_566
C8 C7 O5 K1 49.1(2) . 2_566
C9 C10 S6 O8 158.08(14) . .
C11 C10 S6 O8 -17.57(17) . .
C9 C10 S6 O6 36.26(16) . .
C11 C10 S6 O6 -139.39(15) . .
C9 C10 S6 O7 -82.56(16) . .
C11 C10 S6 O7 101.79(15) . .
C9 C10 S6 K4 -26.2(2) . 2_576
C11 C10 S6 K4 158.14(10) . 2_576
O8 S6 O6 K3 -48.37(13) . 2_576
O7 S6 O6 K3 -175.07(9) . 2_576
C10 S6 O6 K3 67.51(12) . 2_576
K4 S6 O6 K3 -145.84(12) 2_576 2_576
O8 S6 O6 K4 97.47(7) . 2_576
O7 S6 O6 K4 -29.22(8) . 2_576
C10 S6 O6 K4 -146.65(6) . 2_576
O8 S6 O7 Na2 120.2(2) . 2_566
O6 S6 O7 Na2 -111.3(2) . 2_566
C10 S6 O7 Na2 4.4(2) . 2_566
K4 S6 O7 Na2 -142.5(2) 2_576 2_566
O8 S6 O7 K4 -97.37(7) . 2_576
O6 S6 O7 K4 31.13(8) . 2_576
C10 S6 O7 K4 146.87(7) . 2_576
O8 S6 O7 K1 25.73(8) . .
O6 S6 O7 K1 154.23(6) . .
C10 S6 O7 K1 -90.02(7) . .
K4 S6 O7 K1 123.10(6) 2_576 .
O6 S6 O8 K3 33.02(14) . .
O7 S6 O8 K3 159.41(9) . .
C10 S6 O8 K3 -83.01(12) . .
K4 S6 O8 K3 99.44(10) 2_576 .
O6 S6 O8 K1 -154.21(6) . .
O7 S6 O8 K1 -27.81(8) . .
C10 S6 O8 K1 89.76(7) . .
K4 S6 O8 K1 -87.78(5) 2_576 .
O9 C13 C14 C15 177.91(15) . .
C18 C13 C14 C15 -2.3(3) . .
O9 C13 C14 S3 -4.1(2) . .
C18 C13 C14 S3 175.66(13) . .
C12 S3 C14 C15 -83.53(15) . .
Na2 S3 C14 C15 177.77(13) . .
C12 S3 C14 C13 98.45(15) . .
Na2 S3 C14 C13 -0.25(15) . .
C13 C14 C15 C16 0.0(3) . .
S3 C14 C15 C16 -177.99(13) . .
C14 C13 O9 Na2 8.0(2) . .
C18 C13 O9 Na2 -171.75(12) . .
O11 S7 O10 K3 -40.82(12) . .
O12 S7 O10 K3 -167.67(8) . .
C16 S7 O10 K3 75.13(11) . .
K4 S7 O10 K3 -100.16(9) 2_676 .
O11 S7 O10 K2 112.56(7) . .
O12 S7 O10 K2 -14.29(9) . .
C16 S7 O10 K2 -131.49(7) . .
K4 S7 O10 K2 53.23(7) 2_676 .
O10 S7 O11 K4 88.98(13) . .
O12 S7 O11 K4 -144.01(11) . .
C16 S7 O11 K4 -27.88(15) . .
K4 S7 O11 K4 -157.90(16) 2_676 .
O10 S7 O11 K4 -113.13(7) . 2_676
O12 S7 O11 K4 13.89(8) . 2_676
C16 S7 O11 K4 130.02(7) . 2_676
C14 C15 C16 C17 2.2(3) . .
C14 C15 C16 S7 -178.32(13) . .
O11 S7 C16 C17 -36.34(16) . .
O10 S7 C16 C17 -157.93(14) . .
O12 S7 C16 C17 82.27(15) . .
K4 S7 C16 C17 16.80(18) 2_676 .
O11 S7 C16 C15 144.13(15) . .
O10 S7 C16 C15 22.53(17) . .
O12 S7 C16 C15 -97.26(16) . .
K4 S7 C16 C15 -162.73(11) 2_676 .
C15 C16 C17 C18 -2.0(3) . .
S7 C16 C17 C18 178.42(13) . .
C16 C17 C18 C13 -0.3(3) . .
C16 C17 C18 S4 177.14(13) . .
O9 C13 C18 C17 -177.80(16) . .
C14 C13 C18 C17 2.4(2) . .
O9 C13 C18 S4 4.9(2) . .
C14 C13 C18 S4 -174.85(13) . .
C20 S4 C18 C17 98.75(15) . .
C20 S4 C18 C13 -83.90(16) . .
O11 S7 O12 Na2 94.56(13) . 2_666
O10 S7 O12 Na2 -137.05(12) . 2_666
C16 S7 O12 Na2 -20.22(15) . 2_666
K4 S7 O12 Na2 107.21(13) 2_676 2_666
O11 S7 O12 K2 -115.40(7) . .
O10 S7 O12 K2 12.98(8) . .
C16 S7 O12 K2 129.81(7) . .
K4 S7 O12 K2 -102.75(4) 2_676 .
O11 S7 O12 K4 -12.65(8) . 2_676
O10 S7 O12 K4 115.74(7) . 2_676
C16 S7 O12 K4 -127.43(7) . 2_676
O13 C19 C20 C21 179.86(16) . .
C24 C19 C20 C21 0.1(2) . .
O13 C19 C20 S4 -1.2(2) . .
C24 C19 C20 S4 179.02(12) . .
C18 S4 C20 C21 -100.44(15) . .
C18 S4 C20 C19 80.61(15) . .
C19 C20 C21 C22 -0.6(3) . .
S4 C20 C21 C22 -179.51(13) . .
C20 C21 C22 C23 0.9(3) . .
C20 C21 C22 S8 -175.81(13) . .
C21 C22 C23 C24 -0.7(3) . .
S8 C22 C23 C24 175.90(13) . .
C22 C23 C24 C19 0.2(3) . .
C22 C23 C24 S1 -179.44(13) . .
O13 C19 C24 C23 -179.68(16) . .
C20 C19 C24 C23 0.1(2) . .
O13 C19 C24 S1 0.0(2) . .
C20 C19 C24 S1 179.74(12) . .
C2 S1 C24 C23 85.23(15) . .
Na1 S1 C24 C23 -175.07(13) . .
C2 S1 C24 C19 -94.43(15) . .
Na1 S1 C24 C19 5.27(14) . .
C24 C19 O13 Na1 -8.2(2) . .
C20 C19 O13 Na1 172.03(12) . .
C23 C22 S8 O16 -16.66(17) . .
C21 C22 S8 O16 159.96(13) . .
C23 C22 S8 O15 103.98(15) . .
C21 C22 S8 O15 -79.40(15) . .
C23 C22 S8 O14 -137.17(14) . .
C21 C22 S8 O14 39.45(16) . .
C23 C22 S8 K2 166.28(11) . 2_676
C21 C22 S8 K2 -17.10(17) . 2_676
C23 C22 S8 K2 35.07(18) . 1_556
C21 C22 S8 K2 -148.31(11) . 1_556
O16 S8 O14 K4 -96.86(13) . .
O15 S8 O14 K4 137.09(11) . .
C22 S8 O14 K4 20.16(14) . .
K2 S8 O14 K4 147.84(14) 2_676 .
K2 S8 O14 K4 -153.10(8) 1_556 .
O16 S8 O14 K2 115.30(7) . 2_676
O15 S8 O14 K2 -10.75(8) . 2_676
C22 S8 O14 K2 -127.68(7) . 2_676
K2 S8 O14 K2 59.06(6) 1_556 2_676
O16 S8 O15 Na1 119.16(12) . 2_667
O14 S8 O15 Na1 -114.27(12) . 2_667
C22 S8 O15 Na1 1.27(14) . 2_667
K2 S8 O15 Na1 -124.64(13) 2_676 2_667
K2 S8 O15 Na1 130.09(13) 1_556 2_667
O16 S8 O15 K2 -116.20(7) . 2_676
O14 S8 O15 K2 10.36(8) . 2_676
C22 S8 O15 K2 125.91(7) . 2_676
K2 S8 O15 K2 -105.28(5) 1_556 2_676
O16 S8 O15 K2 -10.92(7) . 1_556
O14 S8 O15 K2 115.64(6) . 1_556
C22 S8 O15 K2 -128.82(7) . 1_556
K2 S8 O15 K2 105.28(5) 2_676 1_556
O15 S8 O16 K2 12.61(8) . 1_556
O14 S8 O16 K2 -113.01(7) . 1_556
C22 S8 O16 K2 130.91(7) . 1_556
K2 S8 O16 K2 -51.80(7) 2_676 1_556
